data_7040646
loop_
_publ_author_name
'Leusmann, Eliza'
'Geringer, Eugenie'
'Weinert, Bastian'
'Dehnen, Stefanie'

_publ_section_title
;
 {[Ir3(cod)3(\m3-S)2](\m3-S)SnCl}2 - a ternary Ir-Sn-S cluster with the
 iridium atoms in three different chemical environments.
;
_journal_issue 39
_journal_name_full 'Dalton transactions (Cambridge, England : 2003)'
_journal_page_first 15298
_journal_page_last 15302
_journal_paper_doi 10.1039/c6dt02910h
_journal_volume 45
_journal_year 2016
_chemical_formula_moiety 'C72 H84 N16 S10 Sn6'
_chemical_formula_sum 'C72 H84 N16 S10 Sn6'
_chemical_formula_weight 2206.29
_chemical_name_systematic
;
 ?
;
_space_group_crystal_system monoclinic
_space_group_IT_number 14
_space_group_name_Hall '-P 2ybc'
_space_group_name_H-M_alt 'P 1 21/c 1'
_symmetry_space_group_name_Hall '-P 2ybc'
_symmetry_space_group_name_H-M 'P 1 21/c 1'
_atom_sites_solution_hydrogens geom
_audit_creation_date 2015-12-15
_audit_creation_method
;
Olex2 1.2
(compiled 2015.09.30 svn.r3233 for OlexSys, GUI svn.r5103)
;
_audit_update_record
;
2016-01-12 deposited with the CCDC.
2016-09-12 downloaded from the CCDC.
;
_cell_angle_alpha 90
_cell_angle_beta 94.920(2)
_cell_angle_gamma 90
_cell_formula_units_Z 2
_cell_length_a 10.8761(2)
_cell_length_b 38.3489(7)
_cell_length_c 10.6185(2)
_cell_measurement_reflns_used 42486
_cell_measurement_temperature 293(2)
_cell_measurement_theta_max 27.39
_cell_measurement_theta_min 0.96
_cell_volume 4412.51(14)
_computing_molecular_graphics 'Olex2 (Dolomanov et al., 2009)'
_computing_publication_material 'Olex2 (Dolomanov et al., 2009)'
_computing_structure_refinement 'ShelXL (Sheldrick, 2015)'
_computing_structure_solution 'ShelXT (Sheldrick, 2015)'
_diffrn_ambient_temperature 293(2)
_diffrn_measured_fraction_theta_full 0.994
_diffrn_measured_fraction_theta_max 0.986
_diffrn_measurement_device_type 'Bruker APEX-II CCD'
_diffrn_measurement_method '\w scans'
_diffrn_radiation_type MoK\a
_diffrn_radiation_wavelength 0.71073
_diffrn_reflns_av_R_equivalents 0.0430
_diffrn_reflns_av_unetI/netI 0.0487
_diffrn_reflns_Laue_measured_fraction_full 0.994
_diffrn_reflns_Laue_measured_fraction_max 0.986
_diffrn_reflns_limit_h_max 13
_diffrn_reflns_limit_h_min 0
_diffrn_reflns_limit_k_max 48
_diffrn_reflns_limit_k_min -48
_diffrn_reflns_limit_l_max 13
_diffrn_reflns_limit_l_min -13
_diffrn_reflns_number 18229
_diffrn_reflns_point_group_measured_fraction_full 0.994
_diffrn_reflns_point_group_measured_fraction_max 0.986
_diffrn_reflns_theta_full 26.000
_diffrn_reflns_theta_max 26.780
_diffrn_reflns_theta_min 2.464
_diffrn_standards_number 0
_exptl_absorpt_coefficient_mu 1.957
_exptl_absorpt_correction_T_max 0.7863
_exptl_absorpt_correction_T_min 0.4434
_exptl_absorpt_correction_type gaussian
_exptl_crystal_colour colorless
_exptl_crystal_density_diffrn 1.661
_exptl_crystal_description needle
_exptl_crystal_F_000 2176
_refine_diff_density_max 0.818
_refine_diff_density_min -1.153
_refine_diff_density_rms 0.112
_refine_ls_extinction_method none
_refine_ls_goodness_of_fit_ref 0.967
_refine_ls_hydrogen_treatment constr
_refine_ls_matrix_type full
_refine_ls_number_parameters 477
_refine_ls_number_reflns 9289
_refine_ls_number_restraints 0
_refine_ls_restrained_S_all 0.967
_refine_ls_R_factor_all 0.0513
_refine_ls_R_factor_gt 0.0377
_refine_ls_shift/su_max 0.003
_refine_ls_shift/su_mean 0.000
_refine_ls_structure_factor_coef Fsqd
_refine_ls_weighting_details 'w=1/[\s^2^(Fo^2^)+(0.0551P)^2^] where P=(Fo^2^+2Fc^2^)/3'
_refine_ls_weighting_scheme calc
_refine_ls_wR_factor_gt 0.0867
_refine_ls_wR_factor_ref 0.0917
_reflns_Friedel_coverage 0.000
_reflns_number_gt 7448
_reflns_number_total 9289
_reflns_threshold_expression 'I > 2\s(I)'
_cod_data_source_file c6dt02910h2.cif
_cod_data_source_block p21c
_cod_depositor_comments
;Adding full bibliography for 7040646--7040647.cif.

 Adding full bibliography for 7040646--7040647.cif.
;
_cod_database_code 7040646
_shelxl_version_number 2014-3
_shelx_space_group_comment
;
The symmetry employed for this shelxl refinement is uniquely defined
by the following loop, which should always be used as a source of
symmetry information in preference to the above space-group names.
They are only intended as comments.
;
_olex2_refinement_description
;
1. Fixed Uiso
 At 1.2 times of:
  All C(H) groups, All C(H,H) groups
 At 1.5 times of:
  All C(H,H,H) groups
2.a Secondary CH2 refined with riding coordinates:
 C22(H22A,H22B), C4(H4A,H4B)
2.b Aromatic/amide H refined with riding coordinates:
 C11(H11), C29(H29), C28(H28), C12(H12), C10(H10), C30(H30), C18(H18),
 C33(H33), C36(H36), C35(H35), C16(H16), C34(H34), C15(H15), C17(H17)
2.c Idealised Me refined as rotating group:
 C21(H21A,H21B,H21C), C2(H2A,H2B,H2C), C20(H20A,H20B,H20C), C6(H6A,H6B,H6C),
 C7(H7A,H7B,H7C), C3(H3A,H3B,H3C), C25(H25A,H25B,H25C), C24(H24A,H24B,H24C)
;
_olex2_submission_special_instructions 'No special instructions were received'

loop_
_space_group_symop_operation_xyz
'x, y, z'
'-x, y+1/2, -z+1/2'
'-x, -y, -z'
'x, -y-1/2, z-1/2'

loop_
_atom_site_label
_atom_site_type_symbol
_atom_site_fract_x
_atom_site_fract_y
_atom_site_fract_z
_atom_site_U_iso_or_equiv
_atom_site_adp_type
_atom_site_occupancy
_atom_site_site_symmetry_order
_atom_site_calc_flag
_atom_site_refinement_flags_posn
Sn1 Sn 0.86643(2) 0.57108(2) 0.60781(2) 0.03619(8) Uani 1 1 d .
Sn3 Sn 0.91417(2) 0.52641(2) 0.89889(2) 0.03603(8) Uani 1 1 d .
Sn2 Sn 0.62658(2) 0.56129(2) 0.78642(2) 0.03855(8) Uani 1 1 d .
S1 S 1.03080(8) 0.56454(3) 0.77152(9) 0.0373(2) Uani 1 1 d .
S5 S 0.93612(9) 0.46481(3) 0.91204(9) 0.0398(2) Uani 1 1 d .
S4 S 0.75859(9) 0.51788(3) 0.67936(9) 0.0384(2) Uani 1 1 d .
S3 S 0.70481(9) 0.60947(3) 0.66802(10) 0.0413(2) Uani 1 1 d .
S2 S 0.73896(9) 0.55269(3) 0.98858(9) 0.0411(2) Uani 1 1 d .
N1 N 1.0002(3) 0.61950(9) 0.5410(3) 0.0393(7) Uani 1 1 d .
N5 N 0.4929(3) 0.60078(11) 0.8861(3) 0.0469(8) Uani 1 1 d .
N2 N 1.0449(3) 0.64876(10) 0.6099(3) 0.0430(8) Uani 1 1 d .
N6 N 0.5282(3) 0.63187(12) 0.9481(4) 0.0531(10) Uani 1 1 d .
C19 C 0.4439(4) 0.53835(13) 0.7535(4) 0.0481(10) Uani 1 1 d .
N3 N 1.0007(4) 0.73955(10) 0.6030(4) 0.0483(9) Uani 1 1 d .
N7 N 0.5195(4) 0.72266(12) 0.9037(4) 0.0573(10) Uani 1 1 d .
C22 C 0.3709(4) 0.54942(13) 0.8636(5) 0.0520(11) Uani 1 1 d .
H22A H 0.2837 0.5467 0.8377 0.062 Uiso 1 1 calc R
H22B H 0.3909 0.5335 0.9334 0.062 Uiso 1 1 calc R
C1 C 0.8953(4) 0.56250(12) 0.4095(4) 0.0433(10) Uani 1 1 d .
C21 C 0.4572(4) 0.49854(13) 0.7512(5) 0.0555(12) Uani 1 1 d .
H21A H 0.4970 0.4917 0.6777 0.083 Uiso 1 1 calc GR
H21B H 0.3770 0.4880 0.7485 0.083 Uiso 1 1 calc GR
H21C H 0.5060 0.4910 0.8258 0.083 Uiso 1 1 calc GR
C5 C 1.0689(4) 0.60666(12) 0.4595(4) 0.0447(10) Uani 1 1 d .
C23 C 0.3921(4) 0.58562(15) 0.9104(4) 0.0528(12) Uani 1 1 d .
N8 N 0.5655(4) 0.81506(14) 0.9503(4) 0.0675(12) Uani 1 1 d .
C8 C 0.9905(4) 0.67770(12) 0.5780(4) 0.0421(9) Uani 1 1 d .
C2 C 0.8758(5) 0.52409(12) 0.3761(4) 0.0479(10) Uani 1 1 d .
H2A H 0.9383 0.5103 0.4221 0.072 Uiso 1 1 calc GR
H2B H 0.8809 0.5209 0.2870 0.072 Uiso 1 1 calc GR
H2C H 0.7959 0.5168 0.3981 0.072 Uiso 1 1 calc GR
N4 N 1.0484(5) 0.83123(12) 0.6585(5) 0.0720(14) Uani 1 1 d .
C4 C 1.0296(4) 0.57322(13) 0.3969(4) 0.0487(11) Uani 1 1 d .
H4A H 1.0832 0.5548 0.4321 0.058 Uiso 1 1 calc R
H4B H 1.0419 0.5750 0.3077 0.058 Uiso 1 1 calc R
C20 C 0.3846(5) 0.55240(15) 0.6276(5) 0.0618(13) Uani 1 1 d .
H20A H 0.3755 0.5772 0.6331 0.093 Uiso 1 1 calc GR
H20B H 0.3049 0.5419 0.6093 0.093 Uiso 1 1 calc GR
H20C H 0.4361 0.5469 0.5613 0.093 Uiso 1 1 calc GR
C6 C 1.1857(4) 0.62331(14) 0.4263(5) 0.0558(12) Uani 1 1 d .
H6A H 1.1679 0.6394 0.3581 0.084 Uiso 1 1 calc GR
H6B H 1.2412 0.6057 0.4010 0.084 Uiso 1 1 calc GR
H6C H 1.2232 0.6355 0.4986 0.084 Uiso 1 1 calc GR
C7 C 0.8906(4) 0.68153(14) 0.4736(4) 0.0535(11) Uani 1 1 d .
H7A H 0.9218 0.6752 0.3949 0.080 Uiso 1 1 calc GR
H7B H 0.8630 0.7053 0.4694 0.080 Uiso 1 1 calc GR
H7C H 0.8228 0.6666 0.4894 0.080 Uiso 1 1 calc GR
C11 C 1.1517(5) 0.73553(15) 0.8267(5) 0.0606(13) Uani 1 1 d .
H11 H 1.2023 0.7342 0.9017 0.073 Uiso 1 1 calc R
C26 C 0.5116(4) 0.66030(15) 0.8857(5) 0.0536(12) Uani 1 1 d .
C9 C 1.0362(4) 0.70850(12) 0.6521(4) 0.0445(10) Uani 1 1 d .
C29 C 0.6745(5) 0.72077(16) 1.1275(5) 0.0632(13) Uani 1 1 d .
H29 H 0.7257 0.7202 1.2022 0.076 Uiso 1 1 calc R
C28 C 0.6354(4) 0.68982(16) 1.0678(5) 0.0598(13) Uani 1 1 d .
H28 H 0.6603 0.6683 1.1012 0.072 Uiso 1 1 calc R
C12 C 1.1149(5) 0.76756(14) 0.7776(5) 0.0574(12) Uani 1 1 d .
H12 H 1.1396 0.7880 0.8195 0.069 Uiso 1 1 calc R
C13 C 1.0404(4) 0.76870(13) 0.6646(5) 0.0512(11) Uani 1 1 d .
C3 C 0.8039(5) 0.58554(13) 0.3314(4) 0.0509(11) Uani 1 1 d .
H3A H 0.7213 0.5787 0.3456 0.076 Uiso 1 1 calc GR
H3B H 0.8160 0.5830 0.2434 0.076 Uiso 1 1 calc GR
H3C H 0.8167 0.6094 0.3560 0.076 Uiso 1 1 calc GR
C31 C 0.5583(4) 0.75248(14) 0.9634(5) 0.0552(12) Uani 1 1 d .
C10 C 1.1131(4) 0.70541(14) 0.7639(4) 0.0530(11) Uani 1 1 d .
H10 H 1.1376 0.6836 0.7952 0.064 Uiso 1 1 calc R
C25 C 0.4505(5) 0.66412(15) 0.7562(5) 0.0627(13) Uani 1 1 d .
H25A H 0.5096 0.6721 0.7004 0.094 Uiso 1 1 calc GR
H25B H 0.3846 0.6807 0.7569 0.094 Uiso 1 1 calc GR
H25C H 0.4178 0.6420 0.7273 0.094 Uiso 1 1 calc GR
C27 C 0.5577(4) 0.69221(14) 0.9563(5) 0.0528(11) Uani 1 1 d .
C30 C 0.6361(5) 0.75241(16) 1.0744(5) 0.0623(14) Uani 1 1 d .
H30 H 0.6621 0.7733 1.1125 0.075 Uiso 1 1 calc R
C14 C 1.0026(5) 0.80202(14) 0.6018(5) 0.0581(13) Uani 1 1 d .
C24 C 0.2981(5) 0.60229(17) 0.9868(6) 0.0745(17) Uani 1 1 d .
H24A H 0.3358 0.6211 1.0357 0.112 Uiso 1 1 calc GR
H24B H 0.2672 0.5853 1.0424 0.112 Uiso 1 1 calc GR
H24C H 0.2312 0.6112 0.9311 0.112 Uiso 1 1 calc GR
C32 C 0.5144(4) 0.78539(15) 0.9014(5) 0.0591(13) Uani 1 1 d .
C18 C 1.0142(7) 0.86153(15) 0.6019(7) 0.082(2) Uani 1 1 d .
H18 H 1.0444 0.8820 0.6395 0.098 Uiso 1 1 calc R
C33 C 0.4270(5) 0.78563(16) 0.7970(5) 0.0649(14) Uani 1 1 d .
H33 H 0.3933 0.7649 0.7644 0.078 Uiso 1 1 calc R
C36 C 0.5292(5) 0.84517(17) 0.8946(6) 0.0677(14) Uani 1 1 d .
H36 H 0.5635 0.8658 0.9278 0.081 Uiso 1 1 calc R
C35 C 0.4447(5) 0.84743(17) 0.7920(5) 0.0661(14) Uani 1 1 d .
H35 H 0.4237 0.8689 0.7559 0.079 Uiso 1 1 calc R
C16 C 0.8919(6) 0.83397(19) 0.4340(7) 0.082(2) Uani 1 1 d .
H16 H 0.8403 0.8348 0.3595 0.099 Uiso 1 1 calc R
C34 C 0.3914(5) 0.81731(18) 0.7431(6) 0.0692(15) Uani 1 1 d .
H34 H 0.3321 0.8182 0.6746 0.083 Uiso 1 1 calc R
C15 C 0.9260(5) 0.80255(16) 0.4910(6) 0.0702(15) Uani 1 1 d .
H15 H 0.8973 0.7817 0.4545 0.084 Uiso 1 1 calc R
C17 C 0.9378(7) 0.86431(17) 0.4926(8) 0.087(2) Uani 1 1 d .
H17 H 0.9171 0.8861 0.4584 0.105 Uiso 1 1 calc R

loop_
_atom_site_aniso_label
_atom_site_aniso_U_11
_atom_site_aniso_U_22
_atom_site_aniso_U_33
_atom_site_aniso_U_23
_atom_site_aniso_U_13
_atom_site_aniso_U_12
Sn1 0.03612(14) 0.03728(16) 0.03605(13) -0.00037(10) 0.00812(10) -0.00077(11)
Sn3 0.03408(13) 0.03838(17) 0.03652(13) 0.00104(10) 0.00816(10) -0.00129(11)
Sn2 0.03009(13) 0.04347(18) 0.04272(14) -0.00129(11) 0.00672(10) -0.00300(11)
S1 0.0321(4) 0.0404(6) 0.0401(5) 0.0010(4) 0.0074(4) -0.0024(4)
S5 0.0427(5) 0.0376(6) 0.0393(5) -0.0002(4) 0.0038(4) -0.0030(4)
S4 0.0368(5) 0.0396(6) 0.0394(5) -0.0010(4) 0.0072(4) -0.0031(4)
S3 0.0372(5) 0.0403(6) 0.0474(5) 0.0019(4) 0.0093(4) 0.0024(4)
S2 0.0350(5) 0.0513(7) 0.0381(5) -0.0026(4) 0.0091(4) -0.0010(4)
N1 0.0429(18) 0.0343(19) 0.0416(16) 0.0012(14) 0.0081(14) -0.0029(15)
N5 0.0342(17) 0.053(2) 0.055(2) -0.0050(17) 0.0095(15) -0.0026(17)
N2 0.0447(18) 0.038(2) 0.0471(18) 0.0005(15) 0.0109(15) -0.0056(16)
N6 0.0375(18) 0.058(3) 0.065(2) -0.011(2) 0.0146(17) -0.0067(18)
C19 0.0312(19) 0.052(3) 0.061(3) 0.000(2) 0.0032(18) -0.0048(19)
N3 0.050(2) 0.037(2) 0.060(2) 0.0016(16) 0.0136(17) -0.0034(17)
N7 0.047(2) 0.055(3) 0.071(3) -0.011(2) 0.0140(18) 0.000(2)
C22 0.032(2) 0.053(3) 0.073(3) 0.003(2) 0.0120(19) -0.004(2)
C1 0.054(2) 0.045(3) 0.0317(18) -0.0029(16) 0.0111(17) -0.003(2)
C21 0.043(2) 0.048(3) 0.075(3) 0.000(2) 0.006(2) -0.009(2)
C5 0.046(2) 0.043(3) 0.047(2) 0.0031(18) 0.0134(18) -0.004(2)
C23 0.036(2) 0.066(3) 0.058(3) 0.002(2) 0.0123(19) 0.000(2)
N8 0.057(2) 0.066(3) 0.078(3) -0.017(2) 0.004(2) -0.004(2)
C8 0.045(2) 0.037(2) 0.044(2) 0.0009(17) 0.0085(17) -0.0037(19)
C2 0.060(3) 0.041(3) 0.044(2) -0.0083(18) 0.0143(19) -0.005(2)
N4 0.099(4) 0.040(3) 0.083(3) -0.003(2) 0.044(3) -0.003(2)
C4 0.054(3) 0.049(3) 0.046(2) -0.0038(19) 0.0208(19) -0.008(2)
C20 0.054(3) 0.058(3) 0.071(3) 0.002(2) -0.008(2) -0.009(2)
C6 0.049(2) 0.051(3) 0.070(3) -0.004(2) 0.023(2) -0.014(2)
C7 0.052(3) 0.045(3) 0.063(3) 0.001(2) -0.002(2) 0.000(2)
C11 0.063(3) 0.057(3) 0.062(3) -0.008(2) 0.005(2) -0.008(3)
C26 0.039(2) 0.062(3) 0.062(3) -0.009(2) 0.015(2) 0.000(2)
C9 0.043(2) 0.038(2) 0.053(2) 0.0010(18) 0.0125(18) -0.0039(19)
C29 0.053(3) 0.068(4) 0.069(3) -0.009(3) 0.005(2) -0.001(3)
C28 0.048(3) 0.068(4) 0.064(3) -0.009(2) 0.008(2) -0.002(2)
C12 0.061(3) 0.046(3) 0.066(3) -0.004(2) 0.014(2) -0.010(2)
C13 0.052(3) 0.038(3) 0.067(3) -0.004(2) 0.021(2) -0.003(2)
C3 0.062(3) 0.052(3) 0.038(2) 0.0015(18) 0.0013(19) -0.001(2)
C31 0.045(2) 0.053(3) 0.070(3) -0.016(2) 0.016(2) -0.006(2)
C10 0.056(3) 0.047(3) 0.056(3) -0.001(2) 0.007(2) 0.000(2)
C25 0.059(3) 0.056(3) 0.073(3) -0.007(2) 0.005(2) 0.002(3)
C27 0.040(2) 0.052(3) 0.068(3) -0.012(2) 0.014(2) -0.003(2)
C30 0.051(3) 0.067(4) 0.069(3) -0.015(3) 0.012(2) -0.005(3)
C14 0.058(3) 0.044(3) 0.076(3) 0.003(2) 0.028(3) 0.003(2)
C24 0.048(3) 0.085(5) 0.095(4) -0.026(3) 0.032(3) -0.015(3)
C32 0.048(3) 0.061(4) 0.070(3) -0.011(2) 0.016(2) -0.003(2)
C18 0.120(5) 0.033(3) 0.101(5) 0.000(3) 0.057(4) 0.001(3)
C33 0.050(3) 0.069(4) 0.076(3) -0.011(3) 0.008(2) -0.003(3)
C36 0.062(3) 0.059(4) 0.082(4) -0.011(3) 0.006(3) 0.000(3)
C35 0.062(3) 0.063(4) 0.075(3) -0.007(3) 0.016(3) 0.005(3)
C16 0.071(4) 0.069(4) 0.112(5) 0.033(4) 0.037(3) 0.023(3)
C34 0.057(3) 0.070(4) 0.081(4) -0.007(3) 0.009(3) 0.001(3)
C15 0.064(3) 0.054(4) 0.096(4) 0.015(3) 0.025(3) 0.011(3)
C17 0.101(5) 0.047(4) 0.124(6) 0.025(4) 0.065(5) 0.022(3)

loop_
_atom_type_symbol
_atom_type_description
_atom_type_scat_dispersion_real
_atom_type_scat_dispersion_imag
_atom_type_scat_source
C C 0.0033 0.0016 'International Tables Vol C Tables 4.2.6.8 and 6.1.1.4'
H H 0.0000 0.0000 'International Tables Vol C Tables 4.2.6.8 and 6.1.1.4'
N N 0.0061 0.0033 'International Tables Vol C Tables 4.2.6.8 and 6.1.1.4'
S S 0.1246 0.1234 'International Tables Vol C Tables 4.2.6.8 and 6.1.1.4'
Sn Sn -0.6537 1.4246 'International Tables Vol C Tables 4.2.6.8 and 6.1.1.4'

loop_
_geom_angle_atom_site_label_1
_geom_angle_atom_site_label_2
_geom_angle_atom_site_label_3
_geom_angle
_geom_angle_site_symmetry_1
_geom_angle_site_symmetry_3
S1 Sn1 S4 91.97(3) . .
S1 Sn1 S3 112.66(4) . .
S1 Sn1 N1 82.39(8) . .
S3 Sn1 S4 92.63(4) . .
S3 Sn1 N1 94.39(8) . .
N1 Sn1 S4 172.29(9) . .
C1 Sn1 S1 121.61(12) . .
C1 Sn1 S4 106.27(12) . .
C1 Sn1 S3 120.99(13) . .
C1 Sn1 N1 72.68(14) . .
S1 Sn3 S5 91.78(3) . 3_767
S1 Sn3 S4 85.01(3) . .
S5 Sn3 S1 125.29(4) . .
S5 Sn3 S5 91.80(4) . 3_767
S5 Sn3 S4 176.55(3) 3_767 .
S5 Sn3 S4 89.03(3) . .
S5 Sn3 S2 117.96(4) . .
S2 Sn3 S1 115.82(4) . .
S2 Sn3 S5 96.23(3) . 3_767
S2 Sn3 S4 86.32(3) . .
S3 Sn2 S4 91.75(3) . .
S2 Sn2 S4 92.66(3) . .
S2 Sn2 S3 113.15(4) . .
S2 Sn2 N5 88.49(9) . .
N5 Sn2 S4 177.32(9) . .
N5 Sn2 S3 90.02(9) . .
C19 Sn2 S4 101.98(13) . .
C19 Sn2 S3 125.49(13) . .
C19 Sn2 S2 118.46(12) . .
C19 Sn2 N5 75.35(16) . .
Sn1 S1 Sn3 94.27(3) . .
Sn3 S5 Sn3 88.20(4) . 3_767
Sn1 S4 Sn3 83.75(3) . .
Sn1 S4 Sn2 84.19(3) . .
Sn2 S4 Sn3 82.75(3) . .
Sn1 S3 Sn2 88.19(4) . .
Sn2 S2 Sn3 93.61(3) . .
N2 N1 Sn1 129.1(2) . .
C5 N1 Sn1 107.0(3) . .
C5 N1 N2 117.4(3) . .
N6 N5 Sn2 126.3(2) . .
C23 N5 Sn2 111.2(3) . .
C23 N5 N6 119.6(4) . .
C8 N2 N1 114.9(4) . .
C26 N6 N5 117.4(4) . .
C22 C19 Sn2 107.0(3) . .
C22 C19 C21 110.2(4) . .
C22 C19 C20 111.2(4) . .
C21 C19 Sn2 108.6(3) . .
C20 C19 Sn2 108.0(3) . .
C20 C19 C21 111.7(4) . .
C9 N3 C13 118.5(4) . .
C27 N7 C31 117.7(5) . .
C19 C22 H22A 108.3 . .
C19 C22 H22B 108.3 . .
H22A C22 H22B 107.4 . .
C23 C22 C19 116.1(4) . .
C23 C22 H22A 108.3 . .
C23 C22 H22B 108.3 . .
C2 C1 Sn1 110.0(3) . .
C2 C1 C4 110.7(4) . .
C4 C1 Sn1 105.1(3) . .
C3 C1 Sn1 107.3(3) . .
C3 C1 C2 111.3(4) . .
C3 C1 C4 112.3(4) . .
C19 C21 H21A 109.5 . .
C19 C21 H21B 109.5 . .
C19 C21 H21C 109.5 . .
H21A C21 H21B 109.5 . .
H21A C21 H21C 109.5 . .
H21B C21 H21C 109.5 . .
N1 C5 C4 117.9(4) . .
N1 C5 C6 123.4(4) . .
C4 C5 C6 118.7(4) . .
N5 C23 C22 117.7(4) . .
N5 C23 C24 123.2(5) . .
C22 C23 C24 119.0(4) . .
C36 N8 C32 117.3(5) . .
N2 C8 C7 124.7(4) . .
N2 C8 C9 114.9(4) . .
C9 C8 C7 120.4(4) . .
C1 C2 H2A 109.5 . .
C1 C2 H2B 109.5 . .
C1 C2 H2C 109.5 . .
H2A C2 H2B 109.5 . .
H2A C2 H2C 109.5 . .
H2B C2 H2C 109.5 . .
C18 N4 C14 116.1(6) . .
C1 C4 H4A 108.4 . .
C1 C4 H4B 108.4 . .
C5 C4 C1 115.5(4) . .
C5 C4 H4A 108.4 . .
C5 C4 H4B 108.4 . .
H4A C4 H4B 107.5 . .
C19 C20 H20A 109.5 . .
C19 C20 H20B 109.5 . .
C19 C20 H20C 109.5 . .
H20A C20 H20B 109.5 . .
H20A C20 H20C 109.5 . .
H20B C20 H20C 109.5 . .
C5 C6 H6A 109.5 . .
C5 C6 H6B 109.5 . .
C5 C6 H6C 109.5 . .
H6A C6 H6B 109.5 . .
H6A C6 H6C 109.5 . .
H6B C6 H6C 109.5 . .
C8 C7 H7A 109.5 . .
C8 C7 H7B 109.5 . .
C8 C7 H7C 109.5 . .
H7A C7 H7B 109.5 . .
H7A C7 H7C 109.5 . .
H7B C7 H7C 109.5 . .
C12 C11 H11 120.1 . .
C12 C11 C10 119.8(5) . .
C10 C11 H11 120.1 . .
N6 C26 C25 126.6(5) . .
N6 C26 C27 114.2(5) . .
C25 C26 C27 119.2(5) . .
N3 C9 C8 115.3(4) . .
N3 C9 C10 122.4(4) . .
C10 C9 C8 122.2(4) . .
C28 C29 H29 120.3 . .
C30 C29 H29 120.3 . .
C30 C29 C28 119.4(5) . .
C29 C28 H28 121.1 . .
C29 C28 C27 117.9(5) . .
C27 C28 H28 121.1 . .
C11 C12 H12 120.6 . .
C11 C12 C13 118.8(5) . .
C13 C12 H12 120.6 . .
N3 C13 C12 122.2(5) . .
N3 C13 C14 115.5(5) . .
C12 C13 C14 122.3(5) . .
C1 C3 H3A 109.5 . .
C1 C3 H3B 109.5 . .
C1 C3 H3C 109.5 . .
H3A C3 H3B 109.5 . .
H3A C3 H3C 109.5 . .
H3B C3 H3C 109.5 . .
N7 C31 C30 122.5(5) . .
N7 C31 C32 115.7(5) . .
C30 C31 C32 121.8(5) . .
C11 C10 C9 118.3(5) . .
C11 C10 H10 120.8 . .
C9 C10 H10 120.8 . .
C26 C25 H25A 109.5 . .
C26 C25 H25B 109.5 . .
C26 C25 H25C 109.5 . .
H25A C25 H25B 109.5 . .
H25A C25 H25C 109.5 . .
H25B C25 H25C 109.5 . .
N7 C27 C26 115.0(5) . .
N7 C27 C28 123.5(5) . .
C28 C27 C26 121.5(5) . .
C29 C30 C31 119.1(5) . .
C29 C30 H30 120.5 . .
C31 C30 H30 120.5 . .
N4 C14 C13 115.9(5) . .
N4 C14 C15 122.8(5) . .
C15 C14 C13 121.3(5) . .
C23 C24 H24A 109.5 . .
C23 C24 H24B 109.5 . .
C23 C24 H24C 109.5 . .
H24A C24 H24B 109.5 . .
H24A C24 H24C 109.5 . .
H24B C24 H24C 109.5 . .
N8 C32 C31 116.1(5) . .
N8 C32 C33 122.0(6) . .
C33 C32 C31 122.0(5) . .
N4 C18 H18 117.7 . .
N4 C18 C17 124.7(6) . .
C17 C18 H18 117.7 . .
C32 C33 H33 120.6 . .
C34 C33 C32 118.8(6) . .
C34 C33 H33 120.6 . .
N8 C36 H36 118.0 . .
N8 C36 C35 124.0(6) . .
C35 C36 H36 118.0 . .
C36 C35 H35 120.6 . .
C36 C35 C34 118.8(6) . .
C34 C35 H35 120.6 . .
C15 C16 H16 121.3 . .
C15 C16 C17 117.3(7) . .
C17 C16 H16 121.3 . .
C33 C34 H34 120.4 . .
C35 C34 C33 119.1(6) . .
C35 C34 H34 120.4 . .
C14 C15 C16 120.3(7) . .
C14 C15 H15 119.9 . .
C16 C15 H15 119.9 . .
C18 C17 C16 118.8(6) . .
C18 C17 H17 120.6 . .
C16 C17 H17 120.6 . .

loop_
_geom_bond_atom_site_label_1
_geom_bond_atom_site_label_2
_geom_bond_distance
_geom_bond_site_symmetry_2
Sn1 S1 2.3974(10) .
Sn1 S4 2.5036(11) .
Sn1 S3 2.4206(10) .
Sn1 N1 2.499(3) .
Sn1 C1 2.181(4) .
Sn3 S1 2.4229(10) .
Sn3 S5 2.4968(10) 3_767
Sn3 S5 2.3771(11) .
Sn3 S4 2.7800(10) .
Sn3 S2 2.4219(10) .
Sn2 S4 2.5309(10) .
Sn2 S3 2.4295(11) .
Sn2 S2 2.4001(10) .
Sn2 N5 2.406(4) .
Sn2 C19 2.174(4) .
S5 Sn3 2.4969(10) 3_767
N1 N2 1.403(5) .
N1 C5 1.289(5) .
N5 N6 1.400(5) .
N5 C23 1.287(6) .
N2 C8 1.289(6) .
N6 C26 1.281(7) .
C19 C22 1.528(6) .
C19 C21 1.534(7) .
C19 C20 1.532(7) .
N3 C9 1.344(6) .
N3 C13 1.348(6) .
N7 C31 1.357(6) .
N7 C27 1.345(7) .
C22 H22A 0.9700 .
C22 H22B 0.9700 .
C22 C23 1.486(7) .
C1 C2 1.526(6) .
C1 C4 1.534(6) .
C1 C3 1.522(6) .
C21 H21A 0.9600 .
C21 H21B 0.9600 .
C21 H21C 0.9600 .
C5 C4 1.490(6) .
C5 C6 1.490(6) .
C23 C24 1.501(7) .
N8 C32 1.351(7) .
N8 C36 1.342(8) .
C8 C7 1.491(6) .
C8 C9 1.481(6) .
C2 H2A 0.9600 .
C2 H2B 0.9600 .
C2 H2C 0.9600 .
N4 C14 1.347(7) .
N4 C18 1.346(8) .
C4 H4A 0.9700 .
C4 H4B 0.9700 .
C20 H20A 0.9600 .
C20 H20B 0.9600 .
C20 H20C 0.9600 .
C6 H6A 0.9600 .
C6 H6B 0.9600 .
C6 H6C 0.9600 .
C7 H7A 0.9600 .
C7 H7B 0.9600 .
C7 H7C 0.9600 .
C11 H11 0.9300 .
C11 C12 1.380(8) .
C11 C10 1.381(7) .
C26 C25 1.482(7) .
C26 C27 1.499(7) .
C9 C10 1.397(7) .
C29 H29 0.9300 .
C29 C28 1.394(8) .
C29 C30 1.387(8) .
C28 H28 0.9300 .
C28 C27 1.398(7) .
C12 H12 0.9300 .
C12 C13 1.390(7) .
C13 C14 1.484(7) .
C3 H3A 0.9600 .
C3 H3B 0.9600 .
C3 H3C 0.9600 .
C31 C30 1.391(8) .
C31 C32 1.484(8) .
C10 H10 0.9300 .
C25 H25A 0.9600 .
C25 H25B 0.9600 .
C25 H25C 0.9600 .
C30 H30 0.9300 .
C14 C15 1.382(8) .
C24 H24A 0.9600 .
C24 H24B 0.9600 .
C24 H24C 0.9600 .
C32 C33 1.397(8) .
C18 H18 0.9300 .
C18 C17 1.372(10) .
C33 H33 0.9300 .
C33 C34 1.384(8) .
C36 H36 0.9300 .
C36 C35 1.366(8) .
C35 H35 0.9300 .
C35 C34 1.374(8) .
C16 H16 0.9300 .
C16 C15 1.384(8) .
C16 C17 1.392(10) .
C34 H34 0.9300 .
C15 H15 0.9300 .
C17 H17 0.9300 .

loop_
_geom_torsion_atom_site_label_1
_geom_torsion_atom_site_label_2
_geom_torsion_atom_site_label_3
_geom_torsion_atom_site_label_4
_geom_torsion
Sn1 N1 N2 C8 -105.1(4)
Sn1 N1 C5 C4 18.6(5)
Sn1 N1 C5 C6 -160.6(4)
Sn1 C1 C4 C5 -45.3(5)
Sn2 N5 N6 C26 98.0(4)
Sn2 N5 C23 C22 -5.8(5)
Sn2 N5 C23 C24 172.1(4)
Sn2 C19 C22 C23 38.3(5)
N1 N2 C8 C7 -2.3(6)
N1 N2 C8 C9 179.0(3)
N1 C5 C4 C1 15.5(6)
N5 N6 C26 C25 4.6(6)
N5 N6 C26 C27 -176.9(3)
N2 N1 C5 C4 172.9(4)
N2 N1 C5 C6 -6.3(6)
N2 C8 C9 N3 165.9(4)
N2 C8 C9 C10 -12.8(6)
N6 N5 C23 C22 -167.6(4)
N6 N5 C23 C24 10.3(8)
N6 C26 C27 N7 -167.1(4)
N6 C26 C27 C28 13.4(6)
C19 C22 C23 N5 -21.4(7)
C19 C22 C23 C24 160.6(5)
N3 C9 C10 C11 1.2(7)
N3 C13 C14 N4 -175.9(4)
N3 C13 C14 C15 3.4(6)
N7 C31 C30 C29 -0.9(7)
N7 C31 C32 N8 -171.4(4)
N7 C31 C32 C33 7.5(6)
C21 C19 C22 C23 156.2(4)
C5 N1 N2 C8 107.2(4)
C23 N5 N6 C26 -103.2(5)
N8 C32 C33 C34 -0.5(7)
N8 C36 C35 C34 1.1(8)
C8 C9 C10 C11 179.8(4)
C2 C1 C4 C5 -164.0(4)
N4 C14 C15 C16 -0.8(8)
N4 C18 C17 C16 -0.4(9)
C20 C19 C22 C23 -79.4(5)
C6 C5 C4 C1 -165.3(4)
C7 C8 C9 N3 -12.9(5)
C7 C8 C9 C10 168.4(4)
C11 C12 C13 N3 1.5(7)
C11 C12 C13 C14 -176.5(4)
C9 N3 C13 C12 -1.0(6)
C9 N3 C13 C14 177.2(4)
C29 C28 C27 N7 0.3(7)
C29 C28 C27 C26 179.8(4)
C28 C29 C30 C31 0.8(7)
C12 C11 C10 C9 -0.6(7)
C12 C13 C14 N4 2.3(6)
C12 C13 C14 C15 -178.4(5)
C13 N3 C9 C8 -179.1(3)
C13 N3 C9 C10 -0.4(6)
C13 C14 C15 C16 180.0(4)
C3 C1 C4 C5 71.0(5)
C31 N7 C27 C26 -180.0(4)
C31 N7 C27 C28 -0.5(6)
C31 C32 C33 C34 -179.3(4)
C10 C11 C12 C13 -0.7(7)
C25 C26 C27 N7 11.6(6)
C25 C26 C27 C28 -168.0(4)
C27 N7 C31 C30 0.8(6)
C27 N7 C31 C32 179.6(4)
C30 C29 C28 C27 -0.5(7)
C30 C31 C32 N8 7.5(7)
C30 C31 C32 C33 -173.7(5)
C14 N4 C18 C17 -0.3(8)
C32 N8 C36 C35 -0.3(8)
C32 C31 C30 C29 -179.7(4)
C32 C33 C34 C35 1.3(8)
C18 N4 C14 C13 -179.9(4)
C18 N4 C14 C15 0.9(7)
C36 N8 C32 C31 178.8(4)
C36 N8 C32 C33 0.0(7)
C36 C35 C34 C33 -1.6(8)
C15 C16 C17 C18 0.5(8)
C17 C16 C15 C14 0.1(8)
